data_7037759
loop_
_publ_author_name
'Li, Jia-Jia'
'Fan, Ting-Ting'
'Qu, Xiang-Long'
'Han, Hong-Liang'
'Li, Xia'

_publ_section_title
;
 Temperature-induced 1D lanthanide polymeric frameworks based on Lnn (n =
 2, 2, 4, 6) cores: synthesis, crystal structures and luminescence
 properties.
;
_journal_issue 7
_journal_name_full 'Dalton transactions (Cambridge, England : 2003)'
_journal_page_first 2924
_journal_page_last 2935
_journal_paper_doi 10.1039/c5dt04262c
_journal_volume 45
_journal_year 2016
_chemical_formula_sum 'C66 H22 Eu2 F24 N4 O12'
_chemical_formula_weight 1822.79
_space_group_crystal_system monoclinic
_space_group_IT_number 14
_space_group_name_Hall '-P 2ybc'
_space_group_name_H-M_alt 'P 1 21/c 1'
_symmetry_space_group_name_Hall '-P 2ybc'
_symmetry_space_group_name_H-M 'P 1 21/c 1'
_atom_sites_solution_hydrogens geom
_audit_creation_method SHELXL-2014/7
_audit_update_record
;
2015-12-21 deposited with the CCDC.
2015-12-22 downloaded from the CCDC.
;
_cell_angle_alpha 90
_cell_angle_beta 108.900(2)
_cell_angle_gamma 90
_cell_formula_units_Z 4
_cell_length_a 13.7343(11)
_cell_length_b 25.573(2)
_cell_length_c 19.4155(16)
_cell_measurement_reflns_used 8964
_cell_measurement_temperature 293(2)
_cell_measurement_theta_max 26.98
_cell_measurement_theta_min 2.74
_cell_volume 6451.6(9)
_computing_cell_refinement 'Bruker SMART'
_computing_data_collection 'Bruker SMART'
_computing_data_reduction 'Bruker SAINT'
_computing_molecular_graphics 'Bruker SHELXTL'
_computing_publication_material 'Bruker SHELXTL'
_computing_structure_refinement 'SHELXL-2014/7 (Sheldrick, 2014)'
_computing_structure_solution 'SHELXS-97 (Sheldrick, 1990)'
_diffrn_ambient_temperature 293(2)
_diffrn_measured_fraction_theta_full 0.998
_diffrn_measured_fraction_theta_max 0.998
_diffrn_measurement_device_type 'Bruker CCD area detector'
_diffrn_measurement_method 'phi and omega scans'
_diffrn_radiation_type MoK\a
_diffrn_radiation_wavelength 0.71073
_diffrn_reflns_av_R_equivalents 0.1245
_diffrn_reflns_av_unetI/netI 0.1459
_diffrn_reflns_laue_measured_fraction_full 0.998
_diffrn_reflns_laue_measured_fraction_max 0.998
_diffrn_reflns_limit_h_max 16
_diffrn_reflns_limit_h_min -15
_diffrn_reflns_limit_k_max 30
_diffrn_reflns_limit_k_min -25
_diffrn_reflns_limit_l_max 23
_diffrn_reflns_limit_l_min -23
_diffrn_reflns_number 35933
_diffrn_reflns_point_group_measured_fraction_full 0.998
_diffrn_reflns_point_group_measured_fraction_max 0.998
_diffrn_reflns_theta_full 25.000
_diffrn_reflns_theta_max 25.000
_diffrn_reflns_theta_min 1.567
_diffrn_source 'fine-focus sealed tube'
_exptl_absorpt_coefficient_mu 2.063
_exptl_absorpt_correction_T_max 0.646
_exptl_absorpt_correction_T_min 0.539
_exptl_absorpt_correction_type multi-scan
_exptl_absorpt_process_details 'SADABS; Bruker, 2000'
_exptl_crystal_colour red
_exptl_crystal_density_diffrn 1.877
_exptl_crystal_density_method 'not measured'
_exptl_crystal_description BLOCK
_exptl_crystal_F_000 3536
_exptl_crystal_size_max 0.304
_exptl_crystal_size_mid 0.276
_exptl_crystal_size_min 0.212
_refine_diff_density_max 1.100
_refine_diff_density_min -0.683
_refine_diff_density_rms 0.140
_refine_ls_extinction_method none
_refine_ls_goodness_of_fit_ref 1.002
_refine_ls_hydrogen_treatment constr
_refine_ls_matrix_type full
_refine_ls_number_parameters 980
_refine_ls_number_reflns 11351
_refine_ls_number_restraints 609
_refine_ls_restrained_S_all 1.028
_refine_ls_R_factor_all 0.1361
_refine_ls_R_factor_gt 0.0604
_refine_ls_shift/su_max 0.009
_refine_ls_shift/su_mean 0.000
_refine_ls_structure_factor_coef Fsqd
_refine_ls_weighting_details 'w=1/[\s^2^(Fo^2^)+(0.0386P)^2^+0.0200P] where P=(Fo^2^+2Fc^2^)/3'
_refine_ls_weighting_scheme calc
_refine_ls_wR_factor_gt 0.1094
_refine_ls_wR_factor_ref 0.1396
_reflns_Friedel_coverage 0.000
_reflns_number_gt 5924
_reflns_number_total 11351
_reflns_threshold_expression 'I > 2\s(I)'
_cod_data_source_file c5dt04262c2.cif
_cod_data_source_block 10
_cod_depositor_comments 'Adding full bibliography for 7037751--7037761.cif.'
_cod_database_code 7037759
_audit_block_doi 10.5517/cc14bpy3
_shelx_shelxl_version_number 2014/7
_shelx_space_group_comment
;
The symmetry employed for this shelxl refinement is uniquely defined
by the following loop, which should always be used as a source of
symmetry information in preference to the above space-group names.
They are only intended as comments.
;

loop_
_space_group_symop_operation_xyz
'x, y, z'
'-x, y+1/2, -z+1/2'
'-x, -y, -z'
'x, -y-1/2, z-1/2'

loop_
_atom_site_label
_atom_site_type_symbol
_atom_site_fract_x
_atom_site_fract_y
_atom_site_fract_z
_atom_site_U_iso_or_equiv
_atom_site_adp_type
_atom_site_occupancy
_atom_site_site_symmetry_order
_atom_site_calc_flag
_atom_site_refinement_flags_posn
_atom_site_refinement_flags_adp
_atom_site_refinement_flags_occupancy
_atom_site_disorder_assembly
_atom_site_disorder_group
Eu1 Eu 0.15918(4) 0.29338(2) 0.57716(2) 0.03876(17) Uani 1 1 d . . . . .
Eu2 Eu 0.18751(4) 0.23560(2) 0.36240(2) 0.03885(17) Uani 1 1 d . . . . .
C1 C 0.3663(9) 0.3639(6) 0.6858(6) 0.070(4) Uani 1 1 d . U . . .
H1 H 0.3931 0.3302 0.6924 0.084 Uiso 1 1 calc R U . . .
C2 C 0.4343(10) 0.4054(7) 0.7119(7) 0.086(4) Uani 1 1 d . U . . .
H2 H 0.5044 0.3999 0.7344 0.103 Uiso 1 1 calc R U . . .
C3 C 0.3946(10) 0.4524(6) 0.7033(7) 0.083(4) Uani 1 1 d . U . . .
H3 H 0.4383 0.4807 0.7206 0.100 Uiso 1 1 calc R U . . .
C4 C 0.2898(10) 0.4625(6) 0.6693(6) 0.070(4) Uani 1 1 d . U . . .
C5 C 0.2373(11) 0.5120(6) 0.6581(7) 0.093(5) Uani 1 1 d . U . . .
H5 H 0.2773 0.5418 0.6728 0.112 Uiso 1 1 calc R U . . .
C6 C 0.1389(12) 0.5184(6) 0.6291(7) 0.096(5) Uani 1 1 d . U . . .
H6 H 0.1107 0.5518 0.6241 0.115 Uiso 1 1 calc R U . . .
C7 C 0.0734(10) 0.4736(6) 0.6046(6) 0.069(4) Uani 1 1 d . U . . .
C8 C -0.0328(10) 0.4758(6) 0.5715(6) 0.077(4) Uani 1 1 d . U . . .
H8 H -0.0657 0.5080 0.5653 0.092 Uiso 1 1 calc R U . . .
C9 C -0.0880(10) 0.4332(6) 0.5486(6) 0.075(4) Uani 1 1 d . U . . .
H9 H -0.1591 0.4353 0.5274 0.090 Uiso 1 1 calc R U . . .
C10 C -0.0381(9) 0.3847(5) 0.5566(6) 0.065(3) Uani 1 1 d . U . . .
H10 H -0.0775 0.3548 0.5407 0.078 Uiso 1 1 calc R U . . .
C11 C 0.1179(9) 0.4230(5) 0.6103(5) 0.048(3) Uani 1 1 d . U . . .
C12 C 0.2277(9) 0.4172(5) 0.6453(5) 0.050(3) Uani 1 1 d . U . . .
C13 C 0.4147(9) 0.1643(5) 0.3940(5) 0.060(3) Uani 1 1 d . U . . .
H13 H 0.4417 0.1980 0.4024 0.072 Uiso 1 1 calc R U . . .
C14 C 0.4838(9) 0.1225(6) 0.4133(6) 0.072(4) Uani 1 1 d . U . . .
H14 H 0.5540 0.1284 0.4345 0.087 Uiso 1 1 calc R U . . .
C15 C 0.4468(10) 0.0739(6) 0.4009(6) 0.076(4) Uani 1 1 d . U . . .
H15 H 0.4916 0.0456 0.4135 0.092 Uiso 1 1 calc R U . . .
C16 C 0.3405(9) 0.0651(6) 0.3688(6) 0.067(4) Uani 1 1 d . U . . .
C17 C 0.2931(11) 0.0155(6) 0.3538(7) 0.092(5) Uani 1 1 d . U . . .
H17 H 0.3340 -0.0142 0.3661 0.110 Uiso 1 1 calc R U . . .
C18 C 0.1932(11) 0.0100(6) 0.3231(6) 0.084(4) Uani 1 1 d . U . . .
H18 H 0.1662 -0.0236 0.3136 0.100 Uiso 1 1 calc R U . . .
C19 C 0.1264(10) 0.0522(6) 0.3044(6) 0.065(4) Uani 1 1 d . U . . .
C20 C 0.0216(10) 0.0496(6) 0.2709(6) 0.072(4) Uani 1 1 d . U . . .
H20 H -0.0091 0.0170 0.2584 0.086 Uiso 1 1 calc R U . . .
C21 C -0.0376(10) 0.0924(6) 0.2559(6) 0.075(4) Uani 1 1 d . U . . .
H21 H -0.1083 0.0898 0.2331 0.090 Uiso 1 1 calc R U . . .
C22 C 0.0094(9) 0.1403(5) 0.2750(5) 0.059(3) Uani 1 1 d . U . . .
H22 H -0.0323 0.1698 0.2664 0.071 Uiso 1 1 calc R U . . .
C23 C 0.1678(9) 0.1035(5) 0.3180(5) 0.050(3) Uani 1 1 d . U . . .
C24 C 0.2784(8) 0.1103(5) 0.3518(6) 0.052(3) Uani 1 1 d . U . . .
C25 C 0.2986(7) 0.2756(4) 0.2386(5) 0.040(3) Uani 1 1 d . U . . .
C32 C 0.1842(7) 0.3596(5) 0.4286(6) 0.044(3) Uani 1 1 d . U . . .
C34 C 0.2871(7) 0.4407(4) 0.4663(4) 0.095(5) Uani 1 1 d G U . . .
H34 H 0.3038 0.4287 0.5140 0.114 Uiso 1 1 calc R U . . .
C35 C 0.3287(7) 0.4872(4) 0.4516(6) 0.121(6) Uani 1 1 d G U . . .
C36 C 0.3037(8) 0.5051(3) 0.3804(7) 0.113(6) Uani 1 1 d G U . . .
C37 C 0.2372(8) 0.4763(4) 0.3238(5) 0.104(5) Uani 1 1 d G U . . .
C38 C 0.1956(6) 0.4297(4) 0.3385(4) 0.078(4) Uani 1 1 d G U . . .
C33 C 0.2205(6) 0.4119(3) 0.4097(5) 0.052(3) Uani 1 1 d G U . . .
C39 C 0.3726(7) 0.2762(4) 0.5192(5) 0.040(3) Uani 1 1 d . U . . .
C46 C 0.1626(8) 0.1683(5) 0.5096(5) 0.046(3) Uani 1 1 d . U . . .
C53 C 0.0188(7) 0.2532(4) 0.1819(5) 0.041(3) Uani 1 1 d . U . . .
C54 C -0.0788(5) 0.2853(3) 0.1647(4) 0.045(3) Uani 1 1 d G U . . .
C55 C -0.0902(6) 0.3209(3) 0.2157(3) 0.071(4) Uani 1 1 d G U . . .
H54 H -0.0384 0.3246 0.2603 0.085 Uiso 1 1 calc R U . . .
C56 C -0.1789(7) 0.3511(3) 0.1999(5) 0.096(5) Uani 1 1 d G U . . .
C57 C -0.2562(6) 0.3456(4) 0.1333(6) 0.094(5) Uani 1 1 d G U . . .
C58 C -0.2449(5) 0.3100(4) 0.0824(4) 0.092(5) Uani 1 1 d G U . . .
C59 C -0.1562(6) 0.2798(3) 0.0981(4) 0.062(3) Uani 1 1 d G U . . .
C60 C -0.0220(7) 0.2611(5) 0.4174(6) 0.046(3) Uani 1 1 d . U . . .
F1 F 0.3728(5) 0.3640(3) 0.3372(3) 0.079(2) Uani 1 1 d . U . . .
F2 F 0.4631(7) 0.4470(4) 0.3025(5) 0.133(3) Uani 1 1 d . U . . .
F3 F 0.4933(6) 0.4536(4) 0.1726(4) 0.123(3) Uani 1 1 d . U . . .
F4 F 0.4335(5) 0.3746(3) 0.0757(3) 0.102(3) Uani 1 1 d . U . . .
F5 F 0.3901(9) 0.5163(5) 0.5010(7) 0.218(6) Uani 1 1 d . U . . .
F6 F 0.3431(9) 0.5490(5) 0.3606(8) 0.214(6) Uani 1 1 d . U . . .
F7 F 0.2146(8) 0.4928(5) 0.2541(6) 0.180(5) Uani 1 1 d . U . . .
F8 F 0.1332(7) 0.4059(4) 0.2833(4) 0.135(4) Uani 1 1 d . U . . .
F9 F 0.5248(5) 0.2600(4) 0.6628(3) 0.111(3) Uani 1 1 d . U . . .
F10 F 0.7152(5) 0.2954(4) 0.7018(4) 0.141(4) Uani 1 1 d . U . . .
F11 F 0.7791(5) 0.3539(4) 0.6096(4) 0.132(4) Uani 1 1 d . U . . .
F12 F 0.6544(6) 0.3687(4) 0.4723(5) 0.149(4) Uani 1 1 d . U . . .
F13 F 0.0110(7) 0.1362(4) 0.5763(5) 0.146(4) Uani 1 1 d . U . . .
F14 F -0.0106(9) 0.0387(5) 0.6140(6) 0.190(5) Uani 1 1 d . U . . .
F15 F 0.1096(10) -0.0380(4) 0.5908(6) 0.193(5) Uani 1 1 d . U . . .
F16 F 0.2516(9) -0.0163(4) 0.5251(6) 0.180(5) Uani 1 1 d . U . . .
F17 F -0.1930(8) 0.3851(4) 0.2443(5) 0.161(4) Uani 1 1 d . U . . .
F18 F -0.3428(7) 0.3739(5) 0.1156(6) 0.177(5) Uani 1 1 d . U . . .
F19 F -0.3207(6) 0.3019(4) 0.0185(5) 0.156(4) Uani 1 1 d . U . . .
F20 F -0.1583(6) 0.2457(4) 0.0474(4) 0.124(3) Uani 1 1 d . U . . .
N1 N 0.2667(6) 0.3694(4) 0.6524(4) 0.048(2) Uani 1 1 d . . . . .
N2 N 0.0626(7) 0.3798(4) 0.5859(4) 0.051(2) Uani 1 1 d . . . . .
N3 N 0.3131(6) 0.1595(4) 0.3644(4) 0.046(2) Uani 1 1 d . . . . .
N4 N 0.1094(6) 0.1469(4) 0.3048(4) 0.050(2) Uani 1 1 d . . . . .
O1 O 0.2960(5) 0.2698(3) 0.3016(3) 0.051(2) Uani 1 1 d . . . . .
O2 O 0.2603(5) 0.2450(3) 0.1862(3) 0.0452(19) Uani 1 1 d . . . . .
O4 O 0.1867(5) 0.3558(3) 0.4933(3) 0.065(2) Uani 1 1 d . . . . .
O3 O 0.1590(5) 0.3254(3) 0.3806(4) 0.059(2) Uani 1 1 d . . . . .
O6 O 0.3265(4) 0.2779(3) 0.5648(3) 0.051(2) Uani 1 1 d . . . . .
O5 O 0.3380(5) 0.2632(3) 0.4554(3) 0.058(2) Uani 1 1 d . . . . .
O8 O 0.1389(5) 0.2047(3) 0.5448(4) 0.055(2) Uani 1 1 d . . . . .
O7 O 0.1987(5) 0.1745(3) 0.4591(3) 0.054(2) Uani 1 1 d . . . . .
O9 O 0.0748(5) 0.2558(3) 0.2466(3) 0.055(2) Uani 1 1 d . . . . .
O10 O 0.0360(5) 0.2274(3) 0.1327(3) 0.050(2) Uani 1 1 d . . . . .
O12 O 0.0108(5) 0.2891(3) 0.4721(3) 0.053(2) Uani 1 1 d . . . . .
O11 O 0.0249(5) 0.2365(3) 0.3833(4) 0.056(2) Uani 1 1 d . . . . .
C47 C 0.1435(7) 0.1136(3) 0.5273(4) 0.054(3) Uani 1 1 d G U . . .
C48 C 0.0717(6) 0.1014(4) 0.5615(5) 0.084(4) Uani 1 1 d G U . . .
C49 C 0.0617(7) 0.0502(5) 0.5822(5) 0.110(5) Uani 1 1 d G U . . .
C50 C 0.1235(9) 0.0111(3) 0.5688(5) 0.110(5) Uani 1 1 d G U . . .
C51 C 0.1953(8) 0.0232(4) 0.5346(5) 0.128(6) Uani 1 1 d G U . . .
C52 C 0.2053(6) 0.0745(4) 0.5139(4) 0.080(4) Uani 1 1 d G U . . .
H51 H 0.2533 0.0826 0.4910 0.096 Uiso 1 1 calc R U . . .
C26 C 0.3522(5) 0.3243(3) 0.2229(4) 0.038(2) Uani 1 1 d G U . . .
C27 C 0.3830(5) 0.3651(3) 0.2725(3) 0.055(3) Uani 1 1 d G U . . .
C28 C 0.4312(6) 0.4087(3) 0.2556(4) 0.074(4) Uani 1 1 d G U . . .
C29 C 0.4486(6) 0.4115(3) 0.1890(5) 0.077(4) Uani 1 1 d G U . . .
C30 C 0.4177(5) 0.3707(3) 0.1394(3) 0.059(3) Uani 1 1 d G U . . .
C31 C 0.3695(5) 0.3271(3) 0.1563(3) 0.059(3) Uani 1 1 d G U . . .
H31 H 0.3489 0.2998 0.1231 0.071 Uiso 1 1 calc R U . . .
C40 C 0.4847(4) 0.2946(3) 0.5443(4) 0.049(3) Uani 1 1 d G U . . .
C41 C 0.5509(6) 0.2860(3) 0.6146(3) 0.060(3) Uani 1 1 d G U . . .
C42 C 0.6504(5) 0.3058(4) 0.6358(3) 0.078(4) Uani 1 1 d G U . . .
C43 C 0.6838(4) 0.3344(4) 0.5867(5) 0.082(4) Uani 1 1 d G U . . .
C44 C 0.6176(6) 0.3430(3) 0.5165(4) 0.083(4) Uani 1 1 d G U . . .
C45 C 0.5181(5) 0.3231(3) 0.4953(3) 0.065(3) Uani 1 1 d G U . . .
H44 H 0.4738 0.3289 0.4483 0.078 Uiso 1 1 calc R U . . .
C61 C -0.1384(8) 0.2502(7) 0.3894(13) 0.058(9) Uani 0.646(13) 1 d G U P A 1
C62 C -0.1738(12) 0.1990(6) 0.3771(14) 0.072(8) Uani 0.646(13) 1 d G U P A 1
H62 H -0.1271 0.1715 0.3856 0.087 Uiso 0.646(13) 1 calc R U P A 1
C63 C -0.2789(14) 0.1890(5) 0.3520(12) 0.106(10) Uani 0.646(13) 1 d DG U P A 1
C64 C -0.3486(8) 0.2301(7) 0.3393(10) 0.068(6) Uani 0.646(13) 1 d DG U P A 1
C65 C -0.3132(11) 0.2813(6) 0.3516(10) 0.067(6) Uani 0.646(13) 1 d DG U P A 1
C66 C -0.2081(12) 0.2914(5) 0.3766(11) 0.066(6) Uani 0.646(13) 1 d DG U P A 1
F21 F -0.3112(13) 0.1387(7) 0.3423(11) 0.142(8) Uani 0.646(13) 1 d D U P A 1
F22 F -0.4493(10) 0.2180(9) 0.3131(9) 0.127(7) Uani 0.646(13) 1 d D U P A 1
F23 F -0.3822(11) 0.3187(8) 0.3336(11) 0.140(7) Uani 0.646(13) 1 d D U P A 1
F24 F -0.1733(9) 0.3422(5) 0.3872(7) 0.106(5) Uani 0.646(13) 1 d D U P A 1
C61A C -0.1378(12) 0.2616(12) 0.386(2) 0.051(15) Uani 0.354(13) 1 d G U P A 2
C62A C -0.192(2) 0.3083(9) 0.371(2) 0.059(13) Uani 0.354(13) 1 d G U P A 2
H62A H -0.1573 0.3400 0.3783 0.070 Uiso 0.354(13) 1 calc R U P A 2
C63A C -0.299(2) 0.3077(8) 0.3460(18) 0.084(15) Uani 0.354(13) 1 d DG U P A 2
C64A C -0.3518(12) 0.2603(11) 0.3354(16) 0.047(9) Uani 0.354(13) 1 d DG U P A 2
C65A C -0.2972(19) 0.2136(8) 0.3501(18) 0.052(10) Uani 0.354(13) 1 d DG U P A 2
C66A C -0.1903(19) 0.2142(9) 0.375(2) 0.055(12) Uani 0.354(13) 1 d DG U P A 2
F21A F -0.353(2) 0.3528(10) 0.3297(18) 0.109(11) Uani 0.354(13) 1 d D U P A 2
F22A F -0.4550(14) 0.2602(13) 0.3127(14) 0.087(8) Uani 0.354(13) 1 d D U P A 2
F23A F -0.353(2) 0.1691(10) 0.3362(17) 0.102(10) Uani 0.354(13) 1 d D U P A 2
F24A F -0.137(2) 0.1669(10) 0.388(2) 0.176(15) Uani 0.354(13) 1 d D U P A 2

loop_
_atom_site_aniso_label
_atom_site_aniso_U_11
_atom_site_aniso_U_22
_atom_site_aniso_U_33
_atom_site_aniso_U_23
_atom_site_aniso_U_13
_atom_site_aniso_U_12
Eu1 0.0381(3) 0.0479(4) 0.0319(3) -0.0019(3) 0.0136(2) -0.0019(3)
Eu2 0.0412(3) 0.0478(4) 0.0291(3) -0.0015(3) 0.0135(2) -0.0068(3)
C1 0.074(7) 0.072(8) 0.061(6) -0.009(6) 0.018(5) -0.012(6)
C2 0.077(7) 0.085(9) 0.088(7) -0.012(7) 0.017(6) -0.006(7)
C3 0.085(8) 0.075(9) 0.081(7) -0.009(7) 0.012(6) -0.021(7)
C4 0.082(7) 0.068(8) 0.056(6) 0.000(6) 0.015(6) -0.002(6)
C5 0.107(8) 0.080(9) 0.089(8) -0.006(7) 0.027(7) -0.014(7)
C6 0.114(8) 0.081(9) 0.088(8) -0.002(7) 0.027(7) 0.011(7)
C7 0.079(7) 0.070(8) 0.060(6) 0.004(6) 0.027(6) 0.001(6)
C8 0.090(8) 0.073(8) 0.075(7) 0.002(6) 0.037(6) 0.021(7)
C9 0.077(7) 0.078(8) 0.078(7) 0.003(6) 0.035(6) 0.014(7)
C10 0.064(7) 0.071(8) 0.066(6) 0.004(6) 0.028(5) 0.002(6)
C11 0.063(6) 0.055(7) 0.031(5) 0.001(5) 0.023(5) 0.002(6)
C12 0.060(6) 0.049(7) 0.042(5) -0.010(5) 0.016(5) -0.013(6)
C13 0.062(6) 0.059(8) 0.062(6) 0.001(6) 0.023(5) 0.000(6)
C14 0.061(6) 0.087(9) 0.076(7) -0.013(6) 0.031(5) 0.004(6)
C15 0.076(7) 0.074(8) 0.083(7) -0.008(6) 0.032(6) 0.012(6)
C16 0.065(7) 0.071(8) 0.069(7) -0.008(6) 0.030(5) -0.010(6)
C17 0.098(8) 0.080(9) 0.104(8) -0.006(7) 0.041(7) 0.012(7)
C18 0.096(8) 0.079(9) 0.079(7) -0.007(6) 0.034(6) -0.004(7)
C19 0.074(7) 0.063(8) 0.064(6) -0.003(6) 0.032(6) -0.011(6)
C20 0.077(7) 0.068(8) 0.076(7) -0.007(6) 0.032(6) -0.018(6)
C21 0.069(7) 0.075(8) 0.073(7) -0.006(6) 0.013(6) -0.018(6)
C22 0.067(7) 0.050(7) 0.052(6) 0.002(5) 0.007(5) -0.006(6)
C23 0.065(6) 0.045(7) 0.045(5) -0.003(5) 0.023(5) -0.009(6)
C24 0.054(6) 0.053(7) 0.056(6) -0.006(5) 0.028(5) 0.006(6)
C25 0.033(5) 0.053(7) 0.036(5) 0.001(5) 0.014(4) -0.001(5)
C32 0.034(5) 0.050(7) 0.047(6) 0.007(5) 0.013(5) 0.005(5)
C34 0.092(8) 0.082(9) 0.120(8) -0.016(7) 0.048(7) -0.015(7)
C35 0.109(9) 0.118(10) 0.138(10) -0.018(8) 0.042(8) 0.000(8)
C36 0.110(9) 0.092(10) 0.148(10) -0.001(8) 0.056(8) -0.003(7)
C37 0.106(8) 0.100(10) 0.115(9) 0.039(8) 0.049(7) 0.010(7)
C38 0.079(7) 0.073(8) 0.083(7) 0.006(7) 0.027(6) -0.014(6)
C33 0.057(6) 0.054(7) 0.049(6) 0.007(5) 0.024(5) 0.019(5)
C39 0.038(5) 0.047(7) 0.036(5) 0.003(5) 0.016(4) 0.000(5)
C46 0.049(6) 0.046(7) 0.036(5) 0.000(5) 0.006(5) -0.008(5)
C53 0.036(5) 0.050(7) 0.041(5) -0.004(5) 0.015(4) -0.006(5)
C54 0.044(5) 0.048(7) 0.041(5) 0.008(5) 0.011(4) 0.002(5)
C55 0.071(7) 0.052(7) 0.099(7) 0.006(6) 0.041(6) 0.013(6)
C56 0.114(8) 0.093(9) 0.093(8) 0.003(7) 0.052(7) 0.009(7)
C57 0.082(8) 0.088(9) 0.115(8) 0.002(7) 0.037(7) 0.018(7)
C58 0.071(7) 0.095(9) 0.089(8) 0.012(7) 0.000(6) 0.014(7)
C59 0.068(7) 0.072(8) 0.051(6) -0.012(6) 0.024(5) 0.005(6)
C60 0.042(5) 0.056(7) 0.046(6) 0.009(5) 0.021(5) 0.001(5)
F1 0.104(5) 0.091(6) 0.053(4) -0.019(4) 0.043(4) -0.035(4)
F2 0.182(8) 0.104(8) 0.137(7) -0.044(6) 0.086(6) -0.071(6)
F3 0.158(7) 0.112(8) 0.116(6) 0.003(5) 0.066(5) -0.077(6)
F4 0.122(6) 0.139(8) 0.063(4) 0.005(4) 0.052(4) -0.050(5)
F5 0.213(10) 0.178(12) 0.268(12) -0.080(10) 0.088(9) -0.100(9)
F6 0.236(11) 0.117(10) 0.355(14) 0.030(10) 0.188(10) -0.043(8)
F7 0.192(9) 0.174(11) 0.212(9) 0.130(8) 0.116(8) 0.046(8)
F8 0.154(8) 0.138(9) 0.100(6) 0.032(6) 0.021(5) -0.017(6)
F9 0.070(5) 0.193(9) 0.060(4) 0.044(5) 0.008(4) -0.026(5)
F10 0.063(5) 0.252(12) 0.082(5) 0.002(6) -0.015(4) -0.027(6)
F11 0.067(5) 0.184(10) 0.147(7) -0.048(7) 0.038(5) -0.064(5)
F12 0.143(7) 0.191(11) 0.140(7) 0.013(7) 0.082(6) -0.083(7)
F13 0.166(8) 0.140(10) 0.185(8) 0.000(7) 0.129(7) -0.014(7)
F14 0.214(10) 0.186(12) 0.214(10) 0.035(8) 0.131(8) -0.067(8)
F15 0.303(12) 0.088(9) 0.192(9) 0.040(7) 0.084(9) -0.059(8)
F16 0.264(11) 0.104(10) 0.190(9) 0.012(7) 0.100(8) 0.050(8)
F17 0.237(10) 0.120(9) 0.160(8) -0.018(7) 0.112(7) 0.070(7)
F18 0.127(7) 0.171(11) 0.228(10) 0.040(8) 0.052(7) 0.098(7)
F19 0.090(6) 0.187(11) 0.145(7) 0.024(7) -0.023(5) 0.028(6)
F20 0.106(6) 0.159(10) 0.088(5) -0.026(6) 0.003(5) 0.027(6)
N1 0.043(5) 0.060(8) 0.043(5) -0.011(5) 0.016(4) -0.009(5)
N2 0.055(6) 0.052(8) 0.050(5) 0.004(5) 0.022(5) 0.003(5)
N3 0.051(6) 0.050(7) 0.043(5) -0.010(5) 0.023(4) -0.014(5)
N4 0.050(6) 0.061(8) 0.038(5) -0.007(5) 0.012(4) -0.012(5)
O1 0.053(4) 0.074(6) 0.026(4) 0.001(4) 0.010(3) -0.018(4)
O2 0.048(4) 0.050(6) 0.041(4) -0.005(4) 0.018(3) -0.008(4)
O4 0.072(5) 0.088(7) 0.036(4) 0.008(4) 0.018(4) -0.010(5)
O3 0.074(5) 0.044(6) 0.066(5) -0.003(4) 0.031(4) -0.007(4)
O6 0.037(4) 0.074(7) 0.044(4) -0.001(4) 0.016(3) 0.004(4)
O5 0.062(5) 0.076(7) 0.034(4) -0.013(4) 0.011(3) -0.015(4)
O8 0.070(5) 0.046(6) 0.052(4) -0.005(4) 0.024(4) 0.000(4)
O7 0.060(5) 0.065(6) 0.050(4) 0.015(4) 0.034(4) 0.006(4)
O9 0.046(4) 0.075(7) 0.035(4) 0.005(4) 0.001(3) 0.003(4)
O10 0.043(4) 0.067(6) 0.038(4) -0.008(4) 0.012(3) 0.002(4)
O12 0.053(4) 0.061(6) 0.040(4) -0.010(4) 0.007(3) 0.001(4)
O11 0.044(4) 0.072(7) 0.058(5) -0.006(4) 0.024(4) -0.009(4)
C47 0.072(6) 0.058(7) 0.042(5) -0.002(5) 0.034(5) -0.008(6)
C48 0.091(8) 0.072(9) 0.096(8) 0.001(7) 0.041(6) -0.010(7)
C49 0.126(9) 0.112(10) 0.112(8) 0.013(8) 0.064(7) -0.012(8)
C50 0.126(9) 0.083(10) 0.119(9) 0.008(8) 0.038(7) -0.015(8)
C51 0.140(10) 0.115(11) 0.126(9) -0.006(8) 0.042(8) 0.022(8)
C52 0.102(8) 0.059(8) 0.075(7) 0.010(6) 0.023(6) 0.008(7)
C26 0.036(5) 0.038(6) 0.037(5) 0.000(5) 0.009(4) 0.000(5)
C27 0.066(6) 0.054(7) 0.048(6) -0.002(5) 0.024(5) -0.003(5)
C28 0.077(7) 0.079(8) 0.068(7) -0.010(6) 0.024(6) -0.020(6)
C29 0.085(7) 0.074(8) 0.076(7) 0.009(6) 0.032(6) -0.024(6)
C30 0.064(6) 0.067(8) 0.052(6) 0.010(6) 0.026(5) -0.013(6)
C31 0.061(6) 0.072(8) 0.049(6) 0.004(5) 0.023(5) -0.014(6)
C40 0.036(5) 0.060(7) 0.049(5) -0.005(5) 0.013(4) 0.003(5)
C41 0.047(6) 0.077(8) 0.052(6) -0.003(6) 0.010(5) -0.015(5)
C42 0.063(7) 0.109(9) 0.060(6) -0.010(6) 0.018(6) -0.017(6)
C43 0.064(7) 0.094(9) 0.089(7) -0.017(7) 0.027(6) -0.019(6)
C44 0.080(7) 0.106(9) 0.076(7) 0.009(7) 0.043(6) -0.012(7)
C45 0.065(6) 0.080(8) 0.054(6) -0.001(6) 0.025(5) -0.014(6)
C61 0.065(12) 0.058(12) 0.046(11) 0.003(8) 0.011(8) -0.007(8)
C62 0.055(10) 0.079(11) 0.078(11) -0.003(9) 0.015(8) -0.009(9)
C63 0.098(13) 0.111(14) 0.110(12) -0.003(9) 0.037(9) -0.005(9)
C64 0.057(9) 0.083(11) 0.066(9) 0.003(8) 0.023(7) 0.000(8)
C65 0.057(9) 0.078(11) 0.070(10) -0.005(8) 0.024(7) -0.003(8)
C66 0.047(9) 0.097(9) 0.059(9) 0.008(8) 0.023(7) 0.009(8)
F21 0.105(11) 0.130(15) 0.178(13) 0.011(12) 0.027(10) -0.052(11)
F22 0.059(8) 0.183(16) 0.133(10) 0.006(12) 0.022(7) -0.039(10)
F23 0.070(10) 0.174(17) 0.151(12) -0.002(13) 0.000(9) 0.028(11)
F24 0.097(9) 0.079(8) 0.116(9) -0.005(8) -0.001(7) 0.029(7)
C61A 0.056(18) 0.050(17) 0.044(17) -0.003(9) 0.009(10) -0.004(9)
C62A 0.057(15) 0.055(15) 0.057(15) 0.000(10) 0.009(9) -0.007(10)
C63A 0.087(17) 0.083(18) 0.083(17) 0.005(10) 0.028(10) 0.006(10)
C64A 0.048(12) 0.040(13) 0.047(12) -0.004(9) 0.008(9) -0.017(9)
C65A 0.047(13) 0.052(13) 0.061(13) 0.003(9) 0.021(9) -0.002(9)
C66A 0.050(14) 0.059(15) 0.053(14) -0.009(9) 0.015(9) 0.003(9)
F21A 0.073(15) 0.113(19) 0.125(16) 0.005(15) 0.010(12) 0.029(14)
F22A 0.033(10) 0.113(18) 0.101(14) 0.003(14) 0.003(9) 0.005(12)
F23A 0.078(15) 0.100(18) 0.123(16) 0.008(15) 0.026(12) -0.011(14)
F24A 0.16(2) 0.17(2) 0.20(2) -0.006(17) 0.053(15) -0.027(16)

loop_
_atom_type_symbol
_atom_type_description
_atom_type_scat_dispersion_real
_atom_type_scat_dispersion_imag
_atom_type_scat_source
C C 0.0033 0.0016 'International Tables Vol C Tables 4.2.6.8 and 6.1.1.4'
H H 0.0000 0.0000 'International Tables Vol C Tables 4.2.6.8 and 6.1.1.4'
Eu Eu -0.1578 3.6682 'International Tables Vol C Tables 4.2.6.8 and 6.1.1.4'
F F 0.0171 0.0103 'International Tables Vol C Tables 4.2.6.8 and 6.1.1.4'
N N 0.0061 0.0033 'International Tables Vol C Tables 4.2.6.8 and 6.1.1.4'
O O 0.0106 0.0060 'International Tables Vol C Tables 4.2.6.8 and 6.1.1.4'

loop_
_geom_angle_atom_site_label_1
_geom_angle_atom_site_label_2
_geom_angle_atom_site_label_3
_geom_angle
_geom_angle_site_symmetry_1
_geom_angle_site_symmetry_3
O2 Eu1 O10 78.1(2) 4_566 4_566
O2 Eu1 O8 79.7(2) 4_566 .
O10 Eu1 O8 82.1(3) 4_566 .
O2 Eu1 O12 148.4(2) 4_566 .
O10 Eu1 O12 80.7(2) 4_566 .
O8 Eu1 O12 74.4(2) . .
O2 Eu1 O4 135.8(2) 4_566 .
O10 Eu1 O4 139.5(2) 4_566 .
O8 Eu1 O4 119.6(2) . .
O12 Eu1 O4 74.2(2) . .
O2 Eu1 O6 73.5(2) 4_566 .
O10 Eu1 O6 149.2(2) 4_566 .
O8 Eu1 O6 81.3(2) . .
O12 Eu1 O6 119.1(2) . .
O4 Eu1 O6 71.2(2) . .
O2 Eu1 N1 75.0(3) 4_566 .
O10 Eu1 N1 106.0(2) 4_566 .
O8 Eu1 N1 150.9(3) . .
O12 Eu1 N1 134.0(3) . .
O4 Eu1 N1 72.3(3) . .
O6 Eu1 N1 78.0(3) . .
O2 Eu1 N2 117.5(2) 4_566 .
O10 Eu1 N2 72.8(3) 4_566 .
O8 Eu1 N2 144.8(3) . .
O12 Eu1 N2 77.4(3) . .
O4 Eu1 N2 71.0(3) . .
O6 Eu1 N2 131.6(3) . .
N1 Eu1 N2 62.4(3) . .
O9 Eu2 O1 76.4(2) . .
O9 Eu2 O5 144.1(3) . .
O1 Eu2 O5 74.6(2) . .
O9 Eu2 O3 80.8(3) . .
O1 Eu2 O3 82.9(3) . .
O5 Eu2 O3 75.2(3) . .
O9 Eu2 O11 78.3(2) . .
O1 Eu2 O11 149.2(2) . .
O5 Eu2 O11 120.0(2) . .
O3 Eu2 O11 76.0(3) . .
O9 Eu2 O7 138.4(2) . .
O1 Eu2 O7 138.0(2) . .
O5 Eu2 O7 77.3(2) . .
O3 Eu2 O7 118.9(2) . .
O11 Eu2 O7 72.6(2) . .
O9 Eu2 N3 114.2(2) . .
O1 Eu2 N3 76.1(3) . .
O5 Eu2 N3 78.5(3) . .
O3 Eu2 N3 149.8(3) . .
O11 Eu2 N3 131.1(3) . .
O7 Eu2 N3 68.1(2) . .
O9 Eu2 N4 74.1(3) . .
O1 Eu2 N4 110.4(2) . .
O5 Eu2 N4 136.4(3) . .
O3 Eu2 N4 147.3(3) . .
O11 Eu2 N4 78.7(3) . .
O7 Eu2 N4 71.5(2) . .
N3 Eu2 N4 62.1(3) . .
N1 C1 C2 124.3(14) . .
N1 C1 H1 117.8 . .
C2 C1 H1 117.8 . .
C3 C2 C1 116.7(14) . .
C3 C2 H2 121.7 . .
C1 C2 H2 121.7 . .
C2 C3 C4 123.6(14) . .
C2 C3 H3 118.2 . .
C4 C3 H3 118.2 . .
C3 C4 C12 114.8(13) . .
C3 C4 C5 128.5(14) . .
C12 C4 C5 116.7(13) . .
C6 C5 C4 125.4(15) . .
C6 C5 H5 117.3 . .
C4 C5 H5 117.3 . .
C5 C6 C7 119.6(16) . .
C5 C6 H6 120.2 . .
C7 C6 H6 120.2 . .
C8 C7 C11 115.6(13) . .
C8 C7 C6 124.8(15) . .
C11 C7 C6 119.5(13) . .
C9 C8 C7 121.7(14) . .
C9 C8 H8 119.2 . .
C7 C8 H8 119.2 . .
C8 C9 C10 119.1(13) . .
C8 C9 H9 120.5 . .
C10 C9 H9 120.5 . .
N2 C10 C9 122.6(13) . .
N2 C10 H10 118.7 . .
C9 C10 H10 118.7 . .
N2 C11 C7 123.0(11) . .
N2 C11 C12 118.0(11) . .
C7 C11 C12 119.0(12) . .
N1 C12 C4 122.6(11) . .
N1 C12 C11 117.9(11) . .
C4 C12 C11 119.5(12) . .
N3 C13 C14 124.7(12) . .
N3 C13 H13 117.6 . .
C14 C13 H13 117.6 . .
C15 C14 C13 118.6(12) . .
C15 C14 H14 120.7 . .
C13 C14 H14 120.7 . .
C14 C15 C16 120.6(14) . .
C14 C15 H15 119.7 . .
C16 C15 H15 119.7 . .
C15 C16 C24 115.8(13) . .
C15 C16 C17 125.3(14) . .
C24 C16 C17 118.9(12) . .
C18 C17 C16 122.3(15) . .
C18 C17 H17 118.8 . .
C16 C17 H17 118.8 . .
C17 C18 C19 122.6(15) . .
C17 C18 H18 118.7 . .
C19 C18 H18 118.7 . .
C20 C19 C18 126.0(14) . .
C20 C19 C23 115.4(13) . .
C18 C19 C23 118.6(13) . .
C21 C20 C19 122.2(14) . .
C21 C20 H20 118.9 . .
C19 C20 H20 118.9 . .
C20 C21 C22 118.0(12) . .
C20 C21 H21 121.0 . .
C22 C21 H21 121.0 . .
N4 C22 C21 124.3(12) . .
N4 C22 H22 117.8 . .
C21 C22 H22 117.8 . .
N4 C23 C19 123.2(11) . .
N4 C23 C24 117.2(11) . .
C19 C23 C24 119.4(12) . .
N3 C24 C16 125.0(11) . .
N3 C24 C23 117.0(11) . .
C16 C24 C23 118.1(12) . .
O1 C25 O2 125.7(10) . .
O1 C25 C26 117.6(9) . .
O2 C25 C26 116.7(8) . .
O3 C32 O4 127.5(11) . .
O3 C32 C33 118.4(9) . .
O4 C32 C33 114.1(10) . .
C35 C34 C33 120.0 . .
C35 C34 H34 120.0 . .
C33 C34 H34 120.0 . .
F5 C35 C36 116.2(12) . .
F5 C35 C34 123.8(11) . .
C36 C35 C34 120.0 . .
F6 C36 C35 124.1(12) . .
F6 C36 C37 115.8(12) . .
C35 C36 C37 120.0 . .
F7 C37 C36 120.3(10) . .
F7 C37 C38 119.7(10) . .
C36 C37 C38 120.0 . .
F8 C38 C33 123.8(9) . .
F8 C38 C37 116.2(9) . .
C33 C38 C37 120.0 . .
C38 C33 C34 120.0 . .
C38 C33 C32 122.4(8) . .
C34 C33 C32 117.4(8) . .
O5 C39 O6 127.6(9) . .
O5 C39 C40 115.3(8) . .
O6 C39 C40 117.0(8) . .
O7 C46 O8 125.1(11) . .
O7 C46 C47 116.6(10) . .
O8 C46 C47 118.3(10) . .
O9 C53 O10 126.4(10) . .
O9 C53 C54 114.1(9) . .
O10 C53 C54 119.5(8) . .
C55 C54 C59 120.0 . .
C55 C54 C53 119.6(7) . .
C59 C54 C53 120.4(7) . .
C56 C55 C54 120.0 . .
C56 C55 H54 120.0 . .
C54 C55 H54 120.0 . .
F17 C56 C55 122.8(9) . .
F17 C56 C57 117.2(9) . .
C55 C56 C57 120.0 . .
F18 C57 C56 122.2(9) . .
F18 C57 C58 117.8(9) . .
C56 C57 C58 120.0 . .
F19 C58 C59 118.5(8) . .
F19 C58 C57 121.5(8) . .
C59 C58 C57 120.0 . .
F20 C59 C58 113.6(7) . .
F20 C59 C54 126.3(7) . .
C58 C59 C54 120.0 . .
O11 C60 O12 130.3(10) . .
O11 C60 C61A 116.8(18) . .
O12 C60 C61A 112.7(17) . .
O11 C60 C61 112.4(12) . .
O12 C60 C61 117.0(12) . .
C1 N1 C12 118.0(11) . .
C1 N1 Eu1 120.7(8) . .
C12 N1 Eu1 119.8(7) . .
C10 N2 C11 118.1(11) . .
C10 N2 Eu1 122.4(8) . .
C11 N2 Eu1 118.6(7) . .
C13 N3 C24 115.4(10) . .
C13 N3 Eu2 122.4(8) . .
C24 N3 Eu2 120.4(7) . .
C22 N4 C23 116.7(10) . .
C22 N4 Eu2 121.9(8) . .
C23 N4 Eu2 120.0(7) . .
C25 O1 Eu2 139.8(6) . .
C25 O2 Eu1 164.8(7) . 4_565
C32 O4 Eu1 140.9(8) . .
C32 O3 Eu2 140.7(7) . .
C39 O6 Eu1 142.6(6) . .
C39 O5 Eu2 144.3(6) . .
C46 O8 Eu1 146.2(7) . .
C46 O7 Eu2 139.1(7) . .
C53 O9 Eu2 163.7(8) . .
C53 O10 Eu1 144.9(6) . 4_565
C60 O12 Eu1 137.4(7) . .
C60 O11 Eu2 140.5(7) . .
C48 C47 C52 120.0 . .
C48 C47 C46 121.8(8) . .
C52 C47 C46 118.1(8) . .
F13 C48 C47 123.6(9) . .
F13 C48 C49 116.4(9) . .
C47 C48 C49 120.0 . .
F14 C49 C48 119.4(11) . .
F14 C49 C50 120.6(11) . .
C48 C49 C50 120.0 . .
F15 C50 C51 123.3(11) . .
F15 C50 C49 116.7(11) . .
C51 C50 C49 120.0 . .
F16 C51 C50 115.7(11) . .
F16 C51 C52 124.3(11) . .
C50 C51 C52 120.0 . .
C51 C52 C47 120.0 . .
C51 C52 H51 120.0 . .
C47 C52 H51 120.0 . .
C27 C26 C31 120.0 . .
C27 C26 C25 122.1(6) . .
C31 C26 C25 117.9(6) . .
F1 C27 C26 123.1(6) . .
F1 C27 C28 116.9(6) . .
C26 C27 C28 120.0 . .
F2 C28 C27 120.8(7) . .
F2 C28 C29 119.2(7) . .
C27 C28 C29 120.0 . .
F3 C29 C30 120.2(7) . .
F3 C29 C28 119.8(7) . .
C30 C29 C28 120.0 . .
F4 C30 C29 119.0(7) . .
F4 C30 C31 121.0(7) . .
C29 C30 C31 120.0 . .
C30 C31 C26 120.0 . .
C30 C31 H31 120.0 . .
C26 C31 H31 120.0 . .
C41 C40 C45 120.0 . .
C41 C40 C39 122.3(6) . .
C45 C40 C39 117.6(6) . .
F9 C41 C40 123.2(6) . .
F9 C41 C42 116.8(6) . .
C40 C41 C42 120.0 . .
F10 C42 C41 119.9(7) . .
F10 C42 C43 120.0(7) . .
C41 C42 C43 120.0 . .
F11 C43 C44 121.7(7) . .
F11 C43 C42 118.3(7) . .
C44 C43 C42 120.0 . .
F12 C44 C45 122.9(7) . .
F12 C44 C43 117.1(7) . .
C45 C44 C43 120.0 . .
C44 C45 C40 120.0 . .
C44 C45 H44 120.0 . .
C40 C45 H44 120.0 . .
C62 C61 C66 120.0 . .
C62 C61 C60 119.8(13) . .
C66 C61 C60 120.2(13) . .
C61 C62 C63 120.0 . .
C61 C62 H62 120.0 . .
C63 C62 H62 120.0 . .
F21 C63 C62 118.8(15) . .
F21 C63 C64 121.2(15) . .
C62 C63 C64 120.0 . .
F22 C64 C65 122.8(16) . .
F22 C64 C63 117.2(16) . .
C65 C64 C63 120.0 . .
F23 C65 C64 117.3(15) . .
F23 C65 C66 122.5(15) . .
C64 C65 C66 120.0 . .
F24 C66 C65 119.8(13) . .
F24 C66 C61 120.2(13) . .
C65 C66 C61 120.0 . .
C62A C61A C66A 120.0 . .
C62A C61A C60 121(2) . .
C66A C61A C60 119(2) . .
C63A C62A C61A 120.0 . .
C63A C62A H62A 120.0 . .
C61A C62A H62A 120.0 . .
F21A C63A C62A 120(2) . .
F21A C63A C64A 120(2) . .
C62A C63A C64A 120.0 . .
F22A C64A C63A 119(2) . .
F22A C64A C65A 121(2) . .
C63A C64A C65A 120.0 . .
F23A C65A C66A 123(2) . .
F23A C65A C64A 117(2) . .
C66A C65A C64A 120.0 . .
C65A C66A C61A 120.0 . .
C65A C66A F24A 119(2) . .
C61A C66A F24A 121(2) . .

loop_
_geom_bond_atom_site_label_1
_geom_bond_atom_site_label_2
_geom_bond_distance
_geom_bond_site_symmetry_2
Eu1 O2 2.338(6) 4_566
Eu1 O10 2.343(6) 4_566
Eu1 O8 2.346(8) .
Eu1 O12 2.373(6) .
Eu1 O4 2.397(7) .
Eu1 O6 2.419(6) .
Eu1 N1 2.588(9) .
Eu1 N2 2.611(9) .
Eu2 O9 2.338(6) .
Eu2 O1 2.349(6) .
Eu2 O5 2.369(6) .
Eu2 O3 2.375(8) .
Eu2 O11 2.395(6) .
Eu2 O7 2.409(7) .
Eu2 N3 2.594(9) .
Eu2 N4 2.601(9) .
C1 N1 1.318(12) .
C1 C2 1.396(17) .
C1 H1 0.9300 .
C2 C3 1.309(18) .
C2 H2 0.9300 .
C3 C4 1.399(15) .
C3 H3 0.9300 .
C4 C12 1.425(16) .
C4 C5 1.436(18) .
C5 C6 1.295(16) .
C5 H5 0.9300 .
C6 C7 1.440(18) .
C6 H6 0.9300 .
C7 C8 1.392(15) .
C7 C11 1.421(16) .
C8 C9 1.319(17) .
C8 H8 0.9300 .
C9 C10 1.401(17) .
C9 H9 0.9300 .
C10 N2 1.320(12) .
C10 H10 0.9300 .
C11 N2 1.337(13) .
C11 C12 1.447(14) .
C12 N1 1.324(13) .
C13 N3 1.331(12) .
C13 C14 1.398(16) .
C13 H13 0.9300 .
C14 C15 1.334(17) .
C14 H14 0.9300 .
C15 C16 1.407(14) .
C15 H15 0.9300 .
C16 C24 1.411(16) .
C16 C17 1.412(17) .
C17 C18 1.314(15) .
C17 H17 0.9300 .
C18 C19 1.388(17) .
C18 H18 0.9300 .
C19 C20 1.376(14) .
C19 C23 1.419(16) .
C20 C21 1.336(16) .
C20 H20 0.9300 .
C21 C22 1.378(16) .
C21 H21 0.9300 .
C22 N4 1.318(11) .
C22 H22 0.9300 .
C23 N4 1.346(13) .
C23 C24 1.456(14) .
C24 N3 1.338(13) .
C25 O1 1.244(10) .
C25 O2 1.257(11) .
C25 C26 1.526(11) .
C32 O3 1.243(12) .
C32 O4 1.249(11) .
C32 C33 1.513(13) .
C34 C35 1.3900 .
C34 C33 1.3900 .
C34 H34 0.9300 .
C35 F5 1.288(12) .
C35 C36 1.3900 .
C36 F6 1.355(12) .
C36 C37 1.3900 .
C37 F7 1.354(10) .
C37 C38 1.3900 .
C38 F8 1.289(10) .
C38 C33 1.3900 .
C39 O5 1.221(10) .
C39 O6 1.245(10) .
C39 C40 1.531(10) .
C46 O7 1.244(11) .
C46 O8 1.258(12) .
C46 C47 1.486(13) .
C53 O9 1.243(10) .
C53 O10 1.246(11) .
C53 C54 1.514(11) .
C54 C55 1.3900 .
C54 C59 1.3900 .
C55 C56 1.3900 .
C55 H54 0.9300 .
C56 F17 1.283(10) .
C56 C57 1.3900 .
C57 F18 1.337(9) .
C57 C58 1.3900 .
C58 F19 1.352(9) .
C58 C59 1.3900 .
C59 F20 1.308(9) .
C60 O11 1.235(12) .
C60 O12 1.238(12) .
C60 C61A 1.509(19) .
C60 C61 1.538(14) .
F1 C27 1.309(7) .
F2 C28 1.313(9) .
F3 C29 1.327(9) .
F4 C30 1.325(7) .
F9 C41 1.291(8) .
F10 C42 1.329(8) .
F11 C43 1.335(8) .
F12 C44 1.305(9) .
F13 C48 1.312(11) .
F14 C49 1.361(10) .
F15 C50 1.361(11) .
F16 C51 1.322(12) .
O2 Eu1 2.338(6) 4_565
O10 Eu1 2.343(6) 4_565
C47 C48 1.3900 .
C47 C52 1.3900 .
C48 C49 1.3900 .
C49 C50 1.3900 .
C50 C51 1.3900 .
C51 C52 1.3900 .
C52 H51 0.9300 .
C26 C27 1.3900 .
C26 C31 1.3900 .
C27 C28 1.3900 .
C28 C29 1.3900 .
C29 C30 1.3900 .
C30 C31 1.3900 .
C31 H31 0.9300 .
C40 C41 1.3900 .
C40 C45 1.3900 .
C41 C42 1.3900 .
C42 C43 1.3900 .
C43 C44 1.3900 .
C44 C45 1.3900 .
C45 H44 0.9300 .
C61 C62 1.3900 .
C61 C66 1.3900 .
C62 C63 1.3900 .
C62 H62 0.9300 .
C63 F21 1.352(15) .
C63 C64 1.3900 .
C64 F22 1.346(12) .
C64 C65 1.3900 .
C65 F23 1.312(15) .
C65 C66 1.3900 .
C66 F24 1.378(14) .
C61A C62A 1.3900 .
C61A C66A 1.3900 .
C62A C63A 1.3900 .
C62A H62A 0.9300 .
C63A F21A 1.349(18) .
C63A C64A 1.3900 .
C64A F22A 1.342(16) .
C64A C65A 1.3900 .
C65A F23A 1.349(18) .
C65A C66A 1.3900 .
C66A F24A 1.393(19) .

loop_
_geom_torsion_atom_site_label_1
_geom_torsion_atom_site_label_2
_geom_torsion_atom_site_label_3
_geom_torsion_atom_site_label_4
_geom_torsion
_geom_torsion_site_symmetry_4
N1 C1 C2 C3 1(2) .
C1 C2 C3 C4 -1(2) .
C2 C3 C4 C12 1(2) .
C2 C3 C4 C5 178.6(14) .
C3 C4 C5 C6 -176.6(14) .
C12 C4 C5 C6 1(2) .
C4 C5 C6 C7 -1(2) .
C5 C6 C7 C8 -178.7(13) .
C5 C6 C7 C11 -2(2) .
C11 C7 C8 C9 1.6(18) .
C6 C7 C8 C9 178.2(12) .
C7 C8 C9 C10 -1.3(19) .
C8 C9 C10 N2 -0.5(18) .
C8 C7 C11 N2 -0.2(16) .
C6 C7 C11 N2 -177.0(10) .
C8 C7 C11 C12 -178.8(10) .
C6 C7 C11 C12 4.3(16) .
C3 C4 C12 N1 -2.2(17) .
C5 C4 C12 N1 179.8(10) .
C3 C4 C12 C11 179.2(10) .
C5 C4 C12 C11 1.3(16) .
N2 C11 C12 N1 -1.2(14) .
C7 C11 C12 N1 177.5(9) .
N2 C11 C12 C4 177.4(9) .
C7 C11 C12 C4 -3.9(15) .
N3 C13 C14 C15 0.8(18) .
C13 C14 C15 C16 0.1(18) .
C14 C15 C16 C24 -0.3(17) .
C14 C15 C16 C17 -179.4(12) .
C15 C16 C17 C18 -179.4(12) .
C24 C16 C17 C18 1(2) .
C16 C17 C18 C19 -1(2) .
C17 C18 C19 C20 178.5(12) .
C17 C18 C19 C23 1.0(19) .
C18 C19 C20 C21 178.9(12) .
C23 C19 C20 C21 -3.5(18) .
C19 C20 C21 C22 -0.1(19) .
C20 C21 C22 N4 2.7(18) .
C20 C19 C23 N4 5.1(16) .
C18 C19 C23 N4 -177.1(10) .
C20 C19 C23 C24 -178.6(9) .
C18 C19 C23 C24 -0.8(16) .
C15 C16 C24 N3 -0.5(17) .
C17 C16 C24 N3 178.7(10) .
C15 C16 C24 C23 179.6(9) .
C17 C16 C24 C23 -1.3(16) .
N4 C23 C24 N3 -2.5(14) .
C19 C23 C24 N3 -179.0(9) .
N4 C23 C24 C16 177.5(9) .
C19 C23 C24 C16 1.0(15) .
C33 C34 C35 F5 179.3(12) .
C33 C34 C35 C36 0.0 .
F5 C35 C36 F6 2.9(13) .
C34 C35 C36 F6 -177.7(12) .
F5 C35 C36 C37 -179.3(11) .
C34 C35 C36 C37 0.0 .
F6 C36 C37 F7 -0.4(11) .
C35 C36 C37 F7 -178.3(10) .
F6 C36 C37 C38 177.9(11) .
C35 C36 C37 C38 0.0 .
F7 C37 C38 F8 -2.8(10) .
C36 C37 C38 F8 178.9(9) .
F7 C37 C38 C33 178.3(10) .
C36 C37 C38 C33 0.0 .
F8 C38 C33 C34 -178.8(10) .
C37 C38 C33 C34 0.0 .
F8 C38 C33 C32 5.9(11) .
C37 C38 C33 C32 -175.3(8) .
C35 C34 C33 C38 0.0 .
C35 C34 C33 C32 175.5(8) .
O3 C32 C33 C38 22.1(12) .
O4 C32 C33 C38 -160.3(7) .
O3 C32 C33 C34 -153.3(8) .
O4 C32 C33 C34 24.3(11) .
O9 C53 C54 C55 11.1(11) .
O10 C53 C54 C55 -169.0(8) .
O9 C53 C54 C59 -169.8(7) .
O10 C53 C54 C59 10.1(12) .
C59 C54 C55 C56 0.0 .
C53 C54 C55 C56 179.1(8) .
C54 C55 C56 F17 -178.9(11) .
C54 C55 C56 C57 0.0 .
F17 C56 C57 F18 -0.8(11) .
C55 C56 C57 F18 -179.8(11) .
F17 C56 C57 C58 179.0(10) .
C55 C56 C57 C58 0.0 .
F18 C57 C58 F19 -3.4(11) .
C56 C57 C58 F19 176.8(9) .
F18 C57 C58 C59 179.8(10) .
C56 C57 C58 C59 0.0 .
F19 C58 C59 F20 -0.8(10) .
C57 C58 C59 F20 176.0(9) .
F19 C58 C59 C54 -176.9(9) .
C57 C58 C59 C54 0.0 .
C55 C54 C59 F20 -175.5(10) .
C53 C54 C59 F20 5.5(10) .
C55 C54 C59 C58 0.0 .
C53 C54 C59 C58 -179.1(8) .
C2 C1 N1 C12 -2.5(16) .
C2 C1 N1 Eu1 163.4(9) .
C4 C12 N1 C1 3.0(15) .
C11 C12 N1 C1 -178.5(9) .
C4 C12 N1 Eu1 -163.1(8) .
C11 C12 N1 Eu1 15.5(12) .
C9 C10 N2 C11 1.8(16) .
C9 C10 N2 Eu1 -167.3(8) .
C7 C11 N2 C10 -1.5(15) .
C12 C11 N2 C10 177.2(9) .
C7 C11 N2 Eu1 168.0(8) .
C12 C11 N2 Eu1 -13.3(11) .
C14 C13 N3 C24 -1.5(15) .
C14 C13 N3 Eu2 162.9(8) .
C16 C24 N3 C13 1.3(15) .
C23 C24 N3 C13 -178.8(9) .
C16 C24 N3 Eu2 -163.5(8) .
C23 C24 N3 Eu2 16.5(12) .
C21 C22 N4 C23 -1.2(16) .
C21 C22 N4 Eu2 -167.6(9) .
C19 C23 N4 C22 -2.8(15) .
C24 C23 N4 C22 -179.2(9) .
C19 C23 N4 Eu2 163.8(8) .
C24 C23 N4 Eu2 -12.6(12) .
O2 C25 O1 Eu2 -33.3(17) .
C26 C25 O1 Eu2 146.3(7) .
O1 C25 O2 Eu1 112(2) 4_565
C26 C25 O2 Eu1 -68(3) 4_565
O3 C32 O4 Eu1 2.5(18) .
C33 C32 O4 Eu1 -174.9(6) .
O4 C32 O3 Eu2 -46.1(16) .
C33 C32 O3 Eu2 131.2(9) .
O5 C39 O6 Eu1 -32(2) .
C40 C39 O6 Eu1 145.7(8) .
O6 C39 O5 Eu2 2(2) .
C40 C39 O5 Eu2 -175.0(8) .
O7 C46 O8 Eu1 -18.5(19) .
C47 C46 O8 Eu1 163.6(7) .
O8 C46 O7 Eu2 -32.5(16) .
C47 C46 O7 Eu2 145.5(8) .
O10 C53 O9 Eu2 -37(3) .
C54 C53 O9 Eu2 142.5(19) .
O9 C53 O10 Eu1 -47.5(19) 4_565
C54 C53 O10 Eu1 132.6(9) 4_565
O11 C60 O12 Eu1 -30.8(19) .
C61A C60 O12 Eu1 154.5(16) .
C61 C60 O12 Eu1 143.1(11) .
O12 C60 O11 Eu2 -22(2) .
C61A C60 O11 Eu2 152.2(17) .
C61 C60 O11 Eu2 163.5(11) .
O7 C46 C47 C48 -156.0(7) .
O8 C46 C47 C48 22.2(11) .
O7 C46 C47 C52 28.9(11) .
O8 C46 C47 C52 -152.9(8) .
C52 C47 C48 F13 179.7(10) .
C46 C47 C48 F13 4.7(10) .
C52 C47 C48 C49 0.0 .
C46 C47 C48 C49 -175.0(8) .
F13 C48 C49 F14 1.9(10) .
C47 C48 C49 F14 -178.4(10) .
F13 C48 C49 C50 -179.7(10) .
C47 C48 C49 C50 0.0 .
F14 C49 C50 F15 -1.9(11) .
C48 C49 C50 F15 179.8(10) .
F14 C49 C50 C51 178.3(10) .
C48 C49 C50 C51 0.0 .
F15 C50 C51 F16 -0.8(11) .
C49 C50 C51 F16 179.0(10) .
F15 C50 C51 C52 -179.8(10) .
C49 C50 C51 C52 0.0 .
F16 C51 C52 C47 -178.9(11) .
C50 C51 C52 C47 0.0 .
C48 C47 C52 C51 0.0 .
C46 C47 C52 C51 175.2(8) .
O1 C25 C26 C27 -10.0(11) .
O2 C25 C26 C27 169.5(6) .
O1 C25 C26 C31 170.2(7) .
O2 C25 C26 C31 -10.2(10) .
C31 C26 C27 F1 -177.1(7) .
C25 C26 C27 F1 3.1(8) .
C31 C26 C27 C28 0.0 .
C25 C26 C27 C28 -179.7(7) .
F1 C27 C28 F2 -1.0(9) .
C26 C27 C28 F2 -178.3(9) .
F1 C27 C28 C29 177.3(7) .
C26 C27 C28 C29 0.0 .
F2 C28 C29 F3 -2.7(9) .
C27 C28 C29 F3 179.0(9) .
F2 C28 C29 C30 178.3(9) .
C27 C28 C29 C30 0.0 .
F3 C29 C30 F4 -0.1(9) .
C28 C29 C30 F4 178.9(7) .
F3 C29 C30 C31 -179.0(9) .
C28 C29 C30 C31 0.0 .
F4 C30 C31 C26 -178.9(8) .
C29 C30 C31 C26 0.0 .
C27 C26 C31 C30 0.0 .
C25 C26 C31 C30 179.8(7) .
O5 C39 C40 C41 -146.8(8) .
O6 C39 C40 C41 35.4(12) .
O5 C39 C40 C45 36.5(11) .
O6 C39 C40 C45 -141.3(8) .
C45 C40 C41 F9 179.8(10) .
C39 C40 C41 F9 3.2(10) .
C45 C40 C41 C42 0.0 .
C39 C40 C41 C42 -176.7(8) .
F9 C41 C42 F10 3.4(10) .
C40 C41 C42 F10 -176.7(9) .
F9 C41 C42 C43 -179.9(9) .
C40 C41 C42 C43 0.0 .
F10 C42 C43 F11 -4.9(10) .
C41 C42 C43 F11 178.4(9) .
F10 C42 C43 C44 176.7(9) .
C41 C42 C43 C44 0.0 .
F11 C43 C44 F12 3.7(10) .
C42 C43 C44 F12 -178.0(10) .
F11 C43 C44 C45 -178.3(10) .
C42 C43 C44 C45 0.0 .
F12 C44 C45 C40 177.9(11) .
C43 C44 C45 C40 0.0 .
C41 C40 C45 C44 0.0 .
C39 C40 C45 C44 176.8(8) .
O11 C60 C61 C62 47.0(16) .
O12 C60 C61 C62 -128.0(13) .
O11 C60 C61 C66 -133.2(13) .
O12 C60 C61 C66 51.8(19) .
C66 C61 C62 C63 0.0 .
C60 C61 C62 C63 179.8(19) .
C61 C62 C63 F21 -178(2) .
C61 C62 C63 C64 0.0 .
F21 C63 C64 F22 -4(2) .
C62 C63 C64 F22 178.2(18) .
F21 C63 C64 C65 178(2) .
C62 C63 C64 C65 0.0 .
F22 C64 C65 F23 -3(2) .
C63 C64 C65 F23 175(2) .
F22 C64 C65 C66 -178.1(19) .
C63 C64 C65 C66 0.0 .
F23 C65 C66 F24 4(2) .
C64 C65 C66 F24 178.5(17) .
F23 C65 C66 C61 -175(2) .
C64 C65 C66 C61 0.0 .
C62 C61 C66 F24 -178.5(17) .
C60 C61 C66 F24 1.7(19) .
C62 C61 C66 C65 0.0 .
C60 C61 C66 C65 -179.8(19) .
O11 C60 C61A C62A -125(2) .
O12 C60 C61A C62A 51(3) .
O11 C60 C61A C66A 59(3) .
O12 C60 C61A C66A -125.7(19) .
C66A C61A C62A C63A 0.0 .
C60 C61A C62A C63A -176(3) .
C61A C62A C63A F21A -178(4) .
C61A C62A C63A C64A 0.0 .
F21A C63A C64A F22A -4(4) .
C62A C63A C64A F22A 178(3) .
F21A C63A C64A C65A 178(4) .
C62A C63A C64A C65A 0.0 .
F22A C64A C65A F23A 4(4) .
C63A C64A C65A F23A -178(3) .
F22A C64A C65A C66A -178(3) .
C63A C64A C65A C66A 0.0 .
F23A C65A C66A C61A 178(3) .
C64A C65A C66A C61A 0.0 .
F23A C65A C66A F24A -1(4) .
C64A C65A C66A F24A -178(3) .
C62A C61A C66A C65A 0.0 .
C60 C61A C66A C65A 177(3) .
C62A C61A C66A F24A 178(3) .
C60 C61A C66A F24A -5(3) .
